data_4030179
loop_
_publ_author_name
'Hoppe, Rudolf'
'Bernet, Kirsten'

_publ_section_title
;
 Zum aufbau von Na4[SnO4]
;
_journal_name_full 'European Journal of Solid State and Inorganic Chemistry'
_journal_page_first 119
_journal_page_last 134
_journal_volume 25
_journal_year 1988
_chemical_formula_sum 'Na4 O4 Sn'
_chemical_formula_weight 274.67
_space_group_IT_number 2
_symmetry_cell_setting triclinic
_symmetry_Int_Tables_number 2
_symmetry_space_group_name_Hall '-P 1'
_symmetry_space_group_name_H-M 'P -1'
_cell_angle_alpha 124.3
_cell_angle_beta 97.8
_cell_angle_gamma 99.5
_cell_formula_units_Z 2
_cell_length_a 8.8508
_cell_length_b 6.6297
_cell_length_c 5.9055
_cell_volume 270.984
_diffrn_ambient_temperature 293
_diffrn_radiation_probe x-ray
_diffrn_radiation_type MoK\a
_diffrn_radiation_wavelength 0.71069
_exptl_absorpt_coefficient_mu 4.948
_exptl_crystal_density_diffrn 3.366
_exptl_crystal_F_000 252
_refine_ls_number_parameters 82
_refine_ls_number_reflns 2354
_refine_ls_R_factor_gt 0.0508
_refine_ls_wR_factor_gt 0.0314
_cod_data_source_file EJSSIC-1988-25-119-134.cif
_cod_data_source_block Na4SnO4
_cod_database_code 4030179

loop_
_symmetry_equiv_pos_site_id
_symmetry_equiv_pos_as_xyz
1 x,y,z
2 -x,-y,-z

loop_
_atom_site_aniso_label
_atom_site_aniso_U_11
_atom_site_aniso_U_22
_atom_site_aniso_U_33
_atom_site_aniso_U_23
_atom_site_aniso_U_13
_atom_site_aniso_U_12
Sn 0.0084(1) 0.0065(1) 0.0069(1) 0.0040(1) 0.0025(1) 0.0022(1)
O1 0.0140(12) 0.0140(12) 0.0146(13) 0.0109(11) 0.0045(10) 0.0055(10)
O2 0.0123(12) 0.0095(12) 0.0167(13) 0.0085(11) 0.0038(10) 0.0013(10)
O3 0.0123(12) 0.0170(14) 0.0146(13) 0.0082(12) 0.0073(11) 0.0033(11)
O4 0.0136(12) 0.0107(12) 0.0088(12) 0.005(4) 0.0032(10) 0.0035(10)
Na1 0.0161(8) 0.0144(8) 0.0152(8) 0.0089(7) 0.0059(7) 0.0056(7)
Na2 0.0136(7) 0.0152(8) 0.0146(8) 0.0094(7) 0.0047(6) 0.0025(6)
Na3 0.0146(7) 0.0133(7) 0.0134(7) 0.0071(7) 0.0042(6) 0.0038(6)
Na4 0.0164(8) 0.0134(8) 0.0167(8) 0.0097(7) 0.0057(6) 0.0054(6)

loop_
_atom_site_label
_atom_site_type_symbol
_atom_site_thermal_displace_type
_atom_site_fract_x
_atom_site_fract_y
_atom_site_fract_z
_atom_site_occupancy
_atom_site_U_iso_or_equiv
Sn Sn Uani 0.23580 0.34110(10) 0.06210(10) 1.000 0.0072(1)
O1 O Uani 0.3779(3) 0.2010(5) 0.1860(6) 1.000 0.0125(7)
O2 O Uani 0.3696(3) 0.6767(5) 0.1996(6) 1.000 0.0128(7)
O3 O Uani -0.0455(3) 0.6499(5) 0.8096(6) 1.000 0.0151(8)
O4 O Uani 0.1956(3) 0.1289(5) 0.6473(6) 1.000 0.0116(7)
Na1 Na Uani 0.4370(2) 0.9810(3) 0.7173(4) 1.000 0.0149(5)
Na2 Na Uani 0.5971(2) 0.5619(3) 0.3148(3) 1.000 0.0144(4)
Na3 Na Uani 0.1927(2) 0.8887(3) 0.1695(3) 1.000 0.0143(4)
Na4 Na Uani 0.0086(2) 0.7445(3) 0.5019(4) 1.000 0.0148(5)

loop_
_atom_type_symbol
_atom_type_description
_atom_type_scat_dispersion_real
_atom_type_scat_dispersion_imag
_atom_type_scat_source
Na Na 0.0362 0.0249 ' International Tables Vol C Tables 4.2.6.8 and 6.1.1.4'
O O 0.0106 0.0060 ' International Tables Vol C Tables 4.2.6.8 and 6.1.1.4'
Sn Sn -0.6537 1.4246 ' International Tables Vol C Tables 4.2.6.8 and 6.1.1.4'

loop_
_geom_angle_atom_site_label_1
_geom_angle_atom_site_label_2
_geom_angle_atom_site_label_3
_geom_angle
_geom_angle_site_symmetry_1
_geom_angle_site_symmetry_3
_geom_angle_publ_flag
O1 Sn O2 105.18(13) . . yes
O1 Sn O4 104.19(13) . 1_554 yes
O1 Sn O3 112.85(14) . 2_566 yes
O2 Sn O4 104.92(14) . 1_554 yes
O2 Sn O3 114.17(14) . 2_566 yes
O3 Sn O4 114.51(12) 2_566 1_554 yes

loop_
_geom_bond_atom_site_label_1
_geom_bond_atom_site_label_2
_geom_bond_distance
_geom_bond_site_symmetry_2
_geom_bond_publ_flag
Sn O1 1.970(3) . yes
Sn O2 1.961(4) . yes
Sn O4 1.955(3) 1_554 yes
Sn O3 1.935(3) 2_566 yes
